data_7248495
loop_
_publ_author_name
'Li, Jia'
'Ge, Shaozhong'

_publ_section_title
;
 Solvent-free copper-catalyzed trisilylation of alkynes: a practical and
 atom-economical approach for accessing 1,1,1-trisilylalkanes
;
_journal_issue 10
_journal_name_full 'Green Chemistry'
_journal_page_first 6032
_journal_page_last 6038
_journal_paper_doi 10.1039/D4GC00220B
_journal_volume 26
_journal_year 2024
_chemical_formula_sum 'C30 H32 Fe Si3'
_chemical_formula_weight 532.67
_space_group_crystal_system triclinic
_space_group_IT_number 2
_space_group_name_Hall '-P 1'
_space_group_name_H-M_alt 'P -1'
_atom_sites_solution_hydrogens mixed
_atom_sites_solution_primary 'Dual Space'
_audit_creation_method SHELXL-2018/3
_audit_update_record
;
2023-01-11 deposited with the CCDC.	2024-03-21 downloaded from the CCDC.
;
_cell_angle_alpha 105.8200(10)
_cell_angle_beta 109.0390(10)
_cell_angle_gamma 96.8070(10)
_cell_formula_units_Z 2
_cell_length_a 10.4380(3)
_cell_length_b 10.4738(3)
_cell_length_c 13.8516(4)
_cell_measurement_reflns_used 9890
_cell_measurement_temperature 100(2)
_cell_measurement_theta_max 30.47
_cell_measurement_theta_min 2.94
_cell_volume 1340.97(7)
_computing_cell_refinement 'APEX3 v2016.1-0 (Bruker AXS)'
_computing_data_collection 'APEX3 (Bruker AXS)'
_computing_data_reduction 'SAINT V8.32B (Bruker AXS Inc., 2014)'
_computing_molecular_graphics 'Bruker SHELXTL'
_computing_publication_material 'Bruker SHELXTL'
_computing_structure_refinement 'SHELXL--2014 (Sheldrick 2014)'
_computing_structure_solution 'SHELXT--(Sheldrick 2015)'
_diffrn_ambient_temperature 100(2)
_diffrn_measured_fraction_theta_full 0.997
_diffrn_measured_fraction_theta_max 0.997
_diffrn_measurement_device_type 'Bruker D8 Venture'
_diffrn_measurement_method '\f and \w scans'
_diffrn_radiation_type MoK\a
_diffrn_radiation_wavelength 0.71073
_diffrn_reflns_av_R_equivalents 0.0424
_diffrn_reflns_av_unetI/netI 0.0347
_diffrn_reflns_Laue_measured_fraction_full 0.997
_diffrn_reflns_Laue_measured_fraction_max 0.997
_diffrn_reflns_limit_h_max 14
_diffrn_reflns_limit_h_min -14
_diffrn_reflns_limit_k_max 13
_diffrn_reflns_limit_k_min -14
_diffrn_reflns_limit_l_max 19
_diffrn_reflns_limit_l_min -19
_diffrn_reflns_number 39509
_diffrn_reflns_point_group_measured_fraction_full 0.997
_diffrn_reflns_point_group_measured_fraction_max 0.997
_diffrn_reflns_theta_full 25.242
_diffrn_reflns_theta_max 30.577
_diffrn_reflns_theta_min 3.137
_diffrn_source 'Microfocus Sealed Tube'
_exptl_absorpt_coefficient_mu 0.714
_exptl_absorpt_correction_T_max 0.7461
_exptl_absorpt_correction_T_min 0.6999
_exptl_absorpt_correction_type multi-scan
_exptl_absorpt_process_details 'Sadabs, (Sheldrick 2012)'
_exptl_crystal_colour Gold
_exptl_crystal_density_diffrn 1.319
_exptl_crystal_density_meas ?
_exptl_crystal_density_method 'Not Measured'
_exptl_crystal_description Block
_exptl_crystal_F_000 560
_exptl_crystal_size_max 0.267
_exptl_crystal_size_mid 0.185
_exptl_crystal_size_min 0.060
_refine_diff_density_max 0.389
_refine_diff_density_min -0.378
_refine_diff_density_rms 0.060
_refine_ls_extinction_method none
_refine_ls_goodness_of_fit_ref 1.036
_refine_ls_hydrogen_treatment mixed
_refine_ls_matrix_type full
_refine_ls_number_parameters 331
_refine_ls_number_reflns 8199
_refine_ls_number_restraints 0
_refine_ls_restrained_S_all 1.036
_refine_ls_R_factor_all 0.0420
_refine_ls_R_factor_gt 0.0306
_refine_ls_shift/su_max 0.002
_refine_ls_shift/su_mean 0.000
_refine_ls_structure_factor_coef Fsqd
_refine_ls_weighting_details 'w=1/[\s^2^(Fo^2^)+(0.0286P)^2^+0.5733P] where P=(Fo^2^+2Fc^2^)/3'
_refine_ls_weighting_scheme calc
_refine_ls_wR_factor_gt 0.0704
_refine_ls_wR_factor_ref 0.0744
_reflns_Friedel_coverage 0.000
_reflns_number_gt 6822
_reflns_number_total 8199
_reflns_threshold_expression 'I > 2\s(I)'
_cod_data_source_file d4gc00220b2.cif
_cod_data_source_block L166
_cod_depositor_comments
;
The following automatic conversions were performed:

data item '_exptl_absorpt_correction_type' value 'Multi-scan' was
changed to 'multi-scan' in accordance with the
/home/data/users/saulius/crontab/automatic-downloads/rss-feeds/RSC/lib/dictionaries/cif_core.dic
dictionary named 'cif_core.dic' version 2.4.2 last updated on
2011-04-26.

data item '_exptl_crystal_density_meas' value 'Not Measured' was
changed to '?' -- the value is perceived as not measured.

Automatic conversion script
Id: cif_fix_values 8170 2020-07-09 18:12:32Z antanas 

 Adding full bibliography for 7248495.cif.
;
_cod_original_cell_volume 1340.96(7)
_cod_database_code 7248495
_shelx_shelxl_version_number 2018/3
_shelx_space_group_comment
; 
The symmetry employed for this shelxl refinement is uniquely defined 
by the following loop, which should always be used as a source of 
symmetry information in preference to the above space-group names. 
They are only intended as comments. 
;
_computing_bruker_data_scaling 'SADABS V2012/1 (Bruker AXS Inc.)'

loop_
_space_group_symop_operation_xyz
'x, y, z'
'-x, -y, -z'

loop_
_atom_site_label
_atom_site_type_symbol
_atom_site_fract_x
_atom_site_fract_y
_atom_site_fract_z
_atom_site_U_iso_or_equiv
_atom_site_adp_type
_atom_site_occupancy
_atom_site_site_symmetry_order
_atom_site_calc_flag
_atom_site_refinement_flags_posn
_atom_site_refinement_flags_adp
_atom_site_refinement_flags_occupancy
_atom_site_disorder_assembly
_atom_site_disorder_group
Fe1 Fe 0.39309(2) 0.78349(2) 0.80081(2) 0.01346(5) Uani 1 1 d . . . . .
Si1 Si 0.55646(4) 0.30500(3) 0.58533(3) 0.01358(7) Uani 1 1 d . . . . .
H1A H 0.5824(18) 0.3863(18) 0.5227(14) 0.029(5) Uiso 1 1 d . . . . .
H1B H 0.6344(17) 0.2074(17) 0.5814(13) 0.022(4) Uiso 1 1 d . . . . .
Si2 Si 0.56516(4) 0.32789(4) 0.81804(3) 0.01627(8) Uani 1 1 d . . . . .
H2A H 0.4330(19) 0.2411(19) 0.7648(15) 0.033(5) Uiso 1 1 d . . . . .
H2B H 0.567(2) 0.4214(19) 0.9132(15) 0.037(5) Uiso 1 1 d . . . . .
Si3 Si 0.77958(4) 0.52637(4) 0.78919(3) 0.01448(8) Uani 1 1 d . . . . .
H3A H 0.7855(18) 0.6397(18) 0.7513(14) 0.029(5) Uiso 1 1 d . . . . .
H3B H 0.8232(18) 0.5735(18) 0.9016(14) 0.028(5) Uiso 1 1 d . . . . .
C1 C 0.21958(15) 0.69185(14) 0.66372(11) 0.0209(3) Uani 1 1 d . . . . .
H1 H 0.200903 0.598452 0.611052 0.025 Uiso 1 1 calc R U . . .
C2 C 0.18309(14) 0.72484(14) 0.75661(12) 0.0202(3) Uani 1 1 d . . . . .
H2 H 0.134080 0.658890 0.780520 0.024 Uiso 1 1 calc R U . . .
C3 C 0.22815(14) 0.86898(14) 0.80914(11) 0.0198(3) Uani 1 1 d . . . . .
H3 H 0.217267 0.921740 0.876858 0.024 Uiso 1 1 calc R U . . .
C4 C 0.29343(15) 0.92409(14) 0.74898(12) 0.0220(3) Uani 1 1 d . . . . .
H4 H 0.336528 1.022356 0.767183 0.026 Uiso 1 1 calc R U . . .
C5 C 0.28786(16) 0.81471(15) 0.65914(12) 0.0229(3) Uani 1 1 d . . . . .
H5 H 0.325923 0.822686 0.602950 0.027 Uiso 1 1 calc R U . . .
C6 C 0.51866(13) 0.64796(13) 0.80065(10) 0.0146(2) Uani 1 1 d . . . . .
C7 C 0.47954(14) 0.67034(14) 0.89268(11) 0.0170(3) Uani 1 1 d . . . . .
H7 H 0.427175 0.599044 0.909971 0.020 Uiso 1 1 calc R U . . .
C8 C 0.52653(15) 0.81210(15) 0.95508(11) 0.0204(3) Uani 1 1 d . . . . .
H8 H 0.512759 0.857230 1.023373 0.024 Uiso 1 1 calc R U . . .
C9 C 0.59494(14) 0.87792(14) 0.90199(12) 0.0211(3) Uani 1 1 d . . . . .
H9 H 0.637536 0.977529 0.926420 0.025 Uiso 1 1 calc R U . . .
C10 C 0.59007(14) 0.77739(13) 0.80703(11) 0.0179(3) Uani 1 1 d . . . . .
H10 H 0.629126 0.794422 0.753494 0.021 Uiso 1 1 calc R U . . .
C11 C 0.48573(13) 0.51595(12) 0.71026(10) 0.0141(2) Uani 1 1 d . . . . .
H11A H 0.476301 0.537275 0.643236 0.017 Uiso 1 1 calc R U . . .
H11B H 0.394016 0.462521 0.698788 0.017 Uiso 1 1 calc R U . . .
C12 C 0.59406(13) 0.42236(12) 0.72608(10) 0.0131(2) Uani 1 1 d . . . . .
C13 C 0.36920(13) 0.21371(13) 0.51487(10) 0.0151(2) Uani 1 1 d . . . . .
C14 C 0.27028(15) 0.27284(14) 0.45750(11) 0.0193(3) Uani 1 1 d . . . . .
H14 H 0.299467 0.359072 0.451940 0.023 Uiso 1 1 calc R U . . .
C15 C 0.12989(15) 0.20709(16) 0.40854(12) 0.0235(3) Uani 1 1 d . . . . .
H15 H 0.064129 0.248715 0.370209 0.028 Uiso 1 1 calc R U . . .
C16 C 0.08605(15) 0.08116(16) 0.41565(12) 0.0253(3) Uani 1 1 d . . . . .
H16 H -0.009846 0.036716 0.382618 0.030 Uiso 1 1 calc R U . . .
C17 C 0.18188(15) 0.01988(15) 0.47090(12) 0.0248(3) Uani 1 1 d . . . . .
H17 H 0.151853 -0.066843 0.475321 0.030 Uiso 1 1 calc R U . . .
C18 C 0.32192(15) 0.08539(14) 0.51982(12) 0.0201(3) Uani 1 1 d . . . . .
H18 H 0.386963 0.042494 0.557357 0.024 Uiso 1 1 calc R U . . .
C19 C 0.70074(14) 0.23073(13) 0.85874(11) 0.0170(3) Uani 1 1 d . . . . .
C20 C 0.71718(18) 0.12003(15) 0.78365(12) 0.0251(3) Uani 1 1 d . . . . .
H20 H 0.652491 0.087483 0.710868 0.030 Uiso 1 1 calc R U . . .
C21 C 0.8261(2) 0.05722(17) 0.81371(15) 0.0342(4) Uani 1 1 d . . . . .
H21 H 0.836576 -0.016712 0.761374 0.041 Uiso 1 1 calc R U . . .
C22 C 0.91979(18) 0.10190(19) 0.91976(16) 0.0348(4) Uani 1 1 d . . . . .
H22 H 0.995869 0.060220 0.939774 0.042 Uiso 1 1 calc R U . . .
C23 C 0.90280(15) 0.20723(17) 0.99674(14) 0.0281(3) Uani 1 1 d . . . . .
H23 H 0.964915 0.235493 1.070163 0.034 Uiso 1 1 calc R U . . .
C24 C 0.79436(14) 0.27177(14) 0.96630(12) 0.0205(3) Uani 1 1 d . . . . .
H24 H 0.783770 0.344725 1.019324 0.025 Uiso 1 1 calc R U . . .
C25 C 0.91031(13) 0.43472(13) 0.75404(11) 0.0172(3) Uani 1 1 d . . . . .
C26 C 1.00460(15) 0.38809(15) 0.82701(13) 0.0247(3) Uani 1 1 d . . . . .
H26 H 1.000744 0.399448 0.896356 0.030 Uiso 1 1 calc R U . . .
C27 C 1.10409(17) 0.32517(17) 0.79912(16) 0.0332(4) Uani 1 1 d . . . . .
H27 H 1.167893 0.294690 0.849595 0.040 Uiso 1 1 calc R U . . .
C28 C 1.10989(16) 0.30712(16) 0.69790(16) 0.0333(4) Uani 1 1 d . . . . .
H28 H 1.177130 0.263530 0.678772 0.040 Uiso 1 1 calc R U . . .
C29 C 1.01797(16) 0.35247(16) 0.62471(14) 0.0284(3) Uani 1 1 d . . . . .
H29 H 1.021758 0.339765 0.555197 0.034 Uiso 1 1 calc R U . . .
C30 C 0.92007(15) 0.41661(15) 0.65288(12) 0.0217(3) Uani 1 1 d . . . . .
H30 H 0.858419 0.448886 0.602512 0.026 Uiso 1 1 calc R U . . .

loop_
_atom_site_aniso_label
_atom_site_aniso_U_11
_atom_site_aniso_U_22
_atom_site_aniso_U_33
_atom_site_aniso_U_23
_atom_site_aniso_U_13
_atom_site_aniso_U_12
Fe1 0.01486(9) 0.01255(9) 0.01302(9) 0.00402(7) 0.00542(7) 0.00337(6)
Si1 0.01527(16) 0.01231(15) 0.01307(16) 0.00378(13) 0.00586(13) 0.00232(12)
Si2 0.01762(17) 0.01745(17) 0.01821(18) 0.00999(14) 0.00887(14) 0.00437(13)
Si3 0.01403(16) 0.01432(16) 0.01433(17) 0.00400(13) 0.00567(13) 0.00120(13)
C1 0.0207(7) 0.0205(6) 0.0157(6) 0.0032(5) 0.0013(5) 0.0059(5)
C2 0.0145(6) 0.0222(7) 0.0213(7) 0.0079(5) 0.0035(5) 0.0030(5)
C3 0.0174(6) 0.0218(7) 0.0193(7) 0.0051(5) 0.0060(5) 0.0083(5)
C4 0.0255(7) 0.0181(6) 0.0247(7) 0.0110(6) 0.0079(6) 0.0083(5)
C5 0.0276(7) 0.0276(7) 0.0180(7) 0.0129(6) 0.0083(6) 0.0109(6)
C6 0.0156(6) 0.0144(6) 0.0142(6) 0.0046(5) 0.0059(5) 0.0042(5)
C7 0.0192(6) 0.0198(6) 0.0146(6) 0.0078(5) 0.0067(5) 0.0079(5)
C8 0.0214(7) 0.0233(7) 0.0135(6) 0.0024(5) 0.0044(5) 0.0091(5)
C9 0.0170(6) 0.0161(6) 0.0231(7) 0.0000(5) 0.0045(5) 0.0023(5)
C10 0.0155(6) 0.0153(6) 0.0216(7) 0.0039(5) 0.0075(5) 0.0027(5)
C11 0.0152(6) 0.0125(5) 0.0135(6) 0.0038(4) 0.0047(5) 0.0027(4)
C12 0.0143(6) 0.0126(5) 0.0130(6) 0.0048(4) 0.0057(5) 0.0026(4)
C13 0.0158(6) 0.0148(6) 0.0127(6) 0.0022(5) 0.0050(5) 0.0032(5)
C14 0.0231(7) 0.0167(6) 0.0159(6) 0.0042(5) 0.0051(5) 0.0059(5)
C15 0.0201(7) 0.0291(7) 0.0176(7) 0.0042(6) 0.0040(5) 0.0097(6)
C16 0.0159(6) 0.0324(8) 0.0214(7) 0.0021(6) 0.0066(6) 0.0005(6)
C17 0.0227(7) 0.0228(7) 0.0249(7) 0.0062(6) 0.0077(6) -0.0025(5)
C18 0.0203(6) 0.0173(6) 0.0211(7) 0.0061(5) 0.0065(5) 0.0033(5)
C19 0.0202(6) 0.0159(6) 0.0190(6) 0.0100(5) 0.0090(5) 0.0042(5)
C20 0.0403(9) 0.0192(7) 0.0223(7) 0.0102(6) 0.0163(7) 0.0098(6)
C21 0.0572(11) 0.0286(8) 0.0452(10) 0.0250(8) 0.0386(9) 0.0265(8)
C22 0.0333(9) 0.0445(10) 0.0571(11) 0.0407(9) 0.0305(8) 0.0244(8)
C23 0.0188(7) 0.0369(9) 0.0338(9) 0.0246(7) 0.0071(6) 0.0034(6)
C24 0.0204(7) 0.0207(6) 0.0207(7) 0.0101(5) 0.0071(5) 0.0008(5)
C25 0.0145(6) 0.0148(6) 0.0211(7) 0.0050(5) 0.0070(5) 0.0000(5)
C26 0.0187(7) 0.0264(7) 0.0322(8) 0.0146(6) 0.0098(6) 0.0044(5)
C27 0.0207(7) 0.0304(8) 0.0522(11) 0.0204(8) 0.0118(7) 0.0095(6)
C28 0.0203(7) 0.0219(7) 0.0556(11) 0.0034(7) 0.0198(8) 0.0038(6)
C29 0.0225(7) 0.0264(7) 0.0311(8) -0.0021(6) 0.0154(6) -0.0011(6)
C30 0.0178(6) 0.0227(7) 0.0215(7) 0.0034(5) 0.0080(5) 0.0004(5)

loop_
_atom_type_symbol
_atom_type_description
_atom_type_scat_dispersion_real
_atom_type_scat_dispersion_imag
_atom_type_scat_source
C C 0.0033 0.0016 'International Tables Vol C Tables 4.2.6.8 and 6.1.1.4'
H H 0.0000 0.0000 'International Tables Vol C Tables 4.2.6.8 and 6.1.1.4'
Fe Fe 0.3463 0.8444 'International Tables Vol C Tables 4.2.6.8 and 6.1.1.4'
Si Si 0.0817 0.0704 'International Tables Vol C Tables 4.2.6.8 and 6.1.1.4'

loop_
_geom_angle_atom_site_label_1
_geom_angle_atom_site_label_2
_geom_angle_atom_site_label_3
_geom_angle
_geom_angle_site_symmetry_1
_geom_angle_site_symmetry_3
_geom_angle_publ_flag
C10 Fe1 C2 160.19(6) . . ?
C10 Fe1 C1 123.45(6) . . ?
C2 Fe1 C1 40.89(6) . . ?
C10 Fe1 C7 68.76(6) . . ?
C2 Fe1 C7 106.27(6) . . ?
C1 Fe1 C7 119.27(6) . . ?
C10 Fe1 C6 41.10(5) . . ?
C2 Fe1 C6 122.69(5) . . ?
C1 Fe1 C6 105.13(5) . . ?
C7 Fe1 C6 41.01(5) . . ?
C10 Fe1 C5 107.15(6) . . ?
C2 Fe1 C5 68.70(6) . . ?
C1 Fe1 C5 40.75(6) . . ?
C7 Fe1 C5 154.73(6) . . ?
C6 Fe1 C5 119.44(6) . . ?
C10 Fe1 C9 40.78(5) . . ?
C2 Fe1 C9 157.07(6) . . ?
C1 Fe1 C9 161.39(6) . . ?
C7 Fe1 C9 68.63(6) . . ?
C6 Fe1 C9 69.01(5) . . ?
C5 Fe1 C9 125.51(6) . . ?
C10 Fe1 C8 68.63(6) . . ?
C2 Fe1 C8 120.97(6) . . ?
C1 Fe1 C8 155.51(6) . . ?
C7 Fe1 C8 40.89(5) . . ?
C6 Fe1 C8 69.06(5) . . ?
C5 Fe1 C8 162.87(6) . . ?
C9 Fe1 C8 40.64(6) . . ?
C10 Fe1 C3 157.41(6) . . ?
C2 Fe1 C3 40.84(6) . . ?
C1 Fe1 C3 68.55(6) . . ?
C7 Fe1 C3 124.90(6) . . ?
C6 Fe1 C3 160.78(6) . . ?
C5 Fe1 C3 68.39(6) . . ?
C9 Fe1 C3 122.57(6) . . ?
C8 Fe1 C3 108.74(6) . . ?
C10 Fe1 C4 121.66(6) . . ?
C2 Fe1 C4 68.62(6) . . ?
C1 Fe1 C4 68.46(6) . . ?
C7 Fe1 C4 162.65(6) . . ?
C6 Fe1 C4 155.78(6) . . ?
C5 Fe1 C4 40.59(6) . . ?
C9 Fe1 C4 109.23(6) . . ?
C8 Fe1 C4 126.33(6) . . ?
C3 Fe1 C4 40.60(6) . . ?
C13 Si1 C12 111.91(6) . . ?
C13 Si1 H1A 105.9(7) . . ?
C12 Si1 H1A 108.2(7) . . ?
C13 Si1 H1B 107.3(7) . . ?
C12 Si1 H1B 114.2(7) . . ?
H1A Si1 H1B 109.0(10) . . ?
C19 Si2 C12 113.41(6) . . ?
C19 Si2 H2A 110.9(8) . . ?
C12 Si2 H2A 107.7(8) . . ?
C19 Si2 H2B 107.5(8) . . ?
C12 Si2 H2B 109.4(8) . . ?
H2A Si2 H2B 107.9(11) . . ?
C25 Si3 C12 115.17(6) . . ?
C25 Si3 H3A 105.6(7) . . ?
C12 Si3 H3A 108.6(7) . . ?
C25 Si3 H3B 107.5(7) . . ?
C12 Si3 H3B 110.3(7) . . ?
H3A Si3 H3B 109.3(10) . . ?
C5 C1 C2 108.17(12) . . ?
C5 C1 Fe1 69.95(8) . . ?
C2 C1 Fe1 69.55(8) . . ?
C5 C1 H1 125.9 . . ?
C2 C1 H1 125.9 . . ?
Fe1 C1 H1 125.9 . . ?
C1 C2 C3 107.82(13) . . ?
C1 C2 Fe1 69.56(8) . . ?
C3 C2 Fe1 70.13(8) . . ?
C1 C2 H2 126.1 . . ?
C3 C2 H2 126.1 . . ?
Fe1 C2 H2 126.1 . . ?
C4 C3 C2 107.92(13) . . ?
C4 C3 Fe1 69.70(8) . . ?
C2 C3 Fe1 69.02(8) . . ?
C4 C3 H3 126.0 . . ?
C2 C3 H3 126.0 . . ?
Fe1 C3 H3 126.0 . . ?
C5 C4 C3 108.07(13) . . ?
C5 C4 Fe1 69.47(8) . . ?
C3 C4 Fe1 69.69(8) . . ?
C5 C4 H4 126.0 . . ?
C3 C4 H4 126.0 . . ?
Fe1 C4 H4 126.0 . . ?
C1 C5 C4 108.02(13) . . ?
C1 C5 Fe1 69.30(8) . . ?
C4 C5 Fe1 69.94(8) . . ?
C1 C5 H5 126.0 . . ?
C4 C5 H5 126.0 . . ?
Fe1 C5 H5 126.0 . . ?
C7 C6 C10 107.14(11) . . ?
C7 C6 C11 127.21(12) . . ?
C10 C6 C11 125.58(12) . . ?
C7 C6 Fe1 69.41(7) . . ?
C10 C6 Fe1 69.29(7) . . ?
C11 C6 Fe1 124.09(9) . . ?
C8 C7 C6 108.47(12) . . ?
C8 C7 Fe1 69.94(8) . . ?
C6 C7 Fe1 69.59(7) . . ?
C8 C7 H7 125.8 . . ?
C6 C7 H7 125.8 . . ?
Fe1 C7 H7 125.8 . . ?
C9 C8 C7 107.85(12) . . ?
C9 C8 Fe1 69.67(8) . . ?
C7 C8 Fe1 69.17(7) . . ?
C9 C8 H8 126.1 . . ?
C7 C8 H8 126.1 . . ?
Fe1 C8 H8 126.1 . . ?
C8 C9 C10 108.05(12) . . ?
C8 C9 Fe1 69.69(8) . . ?
C10 C9 Fe1 69.17(8) . . ?
C8 C9 H9 126.0 . . ?
C10 C9 H9 126.0 . . ?
Fe1 C9 H9 126.0 . . ?
C9 C10 C6 108.50(12) . . ?
C9 C10 Fe1 70.05(8) . . ?
C6 C10 Fe1 69.61(7) . . ?
C9 C10 H10 125.8 . . ?
C6 C10 H10 125.8 . . ?
Fe1 C10 H10 125.8 . . ?
C6 C11 C12 116.77(10) . . ?
C6 C11 H11A 108.1 . . ?
C12 C11 H11A 108.1 . . ?
C6 C11 H11B 108.1 . . ?
C12 C11 H11B 108.1 . . ?
H11A C11 H11B 107.3 . . ?
C11 C12 Si1 104.62(8) . . ?
C11 C12 Si2 108.68(8) . . ?
Si1 C12 Si2 112.62(6) . . ?
C11 C12 Si3 111.56(8) . . ?
Si1 C12 Si3 110.64(6) . . ?
Si2 C12 Si3 108.69(6) . . ?
C14 C13 C18 117.65(12) . . ?
C14 C13 Si1 121.03(10) . . ?
C18 C13 Si1 121.30(10) . . ?
C15 C14 C13 121.01(13) . . ?
C15 C14 H14 119.5 . . ?
C13 C14 H14 119.5 . . ?
C16 C15 C14 120.08(14) . . ?
C16 C15 H15 120.0 . . ?
C14 C15 H15 120.0 . . ?
C15 C16 C17 120.05(13) . . ?
C15 C16 H16 120.0 . . ?
C17 C16 H16 120.0 . . ?
C16 C17 C18 119.92(14) . . ?
C16 C17 H17 120.0 . . ?
C18 C17 H17 120.0 . . ?
C17 C18 C13 121.28(13) . . ?
C17 C18 H18 119.4 . . ?
C13 C18 H18 119.4 . . ?
C24 C19 C20 117.77(13) . . ?
C24 C19 Si2 120.08(11) . . ?
C20 C19 Si2 122.08(11) . . ?
C21 C20 C19 121.12(15) . . ?
C21 C20 H20 119.4 . . ?
C19 C20 H20 119.4 . . ?
C22 C21 C20 120.13(15) . . ?
C22 C21 H21 119.9 . . ?
C20 C21 H21 119.9 . . ?
C21 C22 C23 120.06(15) . . ?
C21 C22 H22 120.0 . . ?
C23 C22 H22 120.0 . . ?
C22 C23 C24 119.83(15) . . ?
C22 C23 H23 120.1 . . ?
C24 C23 H23 120.1 . . ?
C23 C24 C19 121.00(14) . . ?
C23 C24 H24 119.5 . . ?
C19 C24 H24 119.5 . . ?
C30 C25 C26 117.73(13) . . ?
C30 C25 Si3 119.53(11) . . ?
C26 C25 Si3 122.67(11) . . ?
C27 C26 C25 120.84(15) . . ?
C27 C26 H26 119.6 . . ?
C25 C26 H26 119.6 . . ?
C28 C27 C26 120.05(16) . . ?
C28 C27 H27 120.0 . . ?
C26 C27 H27 120.0 . . ?
C29 C28 C27 120.07(15) . . ?
C29 C28 H28 120.0 . . ?
C27 C28 H28 120.0 . . ?
C28 C29 C30 119.92(16) . . ?
C28 C29 H29 120.0 . . ?
C30 C29 H29 120.0 . . ?
C29 C30 C25 121.38(15) . . ?
C29 C30 H30 119.3 . . ?
C25 C30 H30 119.3 . . ?

loop_
_geom_bond_atom_site_label_1
_geom_bond_atom_site_label_2
_geom_bond_distance
_geom_bond_site_symmetry_2
_geom_bond_publ_flag
Fe1 C10 2.0389(13) . ?
Fe1 C2 2.0390(14) . ?
Fe1 C1 2.0390(14) . ?
Fe1 C7 2.0407(13) . ?
Fe1 C6 2.0431(13) . ?
Fe1 C5 2.0476(14) . ?
Fe1 C9 2.0506(14) . ?
Fe1 C8 2.0510(14) . ?
Fe1 C3 2.0537(13) . ?
Fe1 C4 2.0538(14) . ?
Si1 C13 1.8684(13) . ?
Si1 C12 1.8830(13) . ?
Si1 H1A 1.433(18) . ?
Si1 H1B 1.380(17) . ?
Si2 C19 1.8681(14) . ?
Si2 C12 1.8867(13) . ?
Si2 H2A 1.395(19) . ?
Si2 H2B 1.406(19) . ?
Si3 C25 1.8734(14) . ?
Si3 C12 1.8913(13) . ?
Si3 H3A 1.426(18) . ?
Si3 H3B 1.393(18) . ?
C1 C5 1.423(2) . ?
C1 C2 1.424(2) . ?
C1 H1 1.0000 . ?
C2 C3 1.428(2) . ?
C2 H2 1.0000 . ?
C3 C4 1.425(2) . ?
C3 H3 1.0000 . ?
C4 C5 1.423(2) . ?
C4 H4 1.0000 . ?
C5 H5 1.0000 . ?
C6 C7 1.4304(18) . ?
C6 C10 1.4329(18) . ?
C6 C11 1.5033(17) . ?
C7 C8 1.4294(19) . ?
C7 H7 1.0000 . ?
C8 C9 1.424(2) . ?
C8 H8 1.0000 . ?
C9 C10 1.4248(19) . ?
C9 H9 1.0000 . ?
C10 H10 1.0000 . ?
C11 C12 1.5830(17) . ?
C11 H11A 0.9900 . ?
C11 H11B 0.9900 . ?
C13 C14 1.4020(18) . ?
C13 C18 1.4035(19) . ?
C14 C15 1.393(2) . ?
C14 H14 0.9500 . ?
C15 C16 1.384(2) . ?
C15 H15 0.9500 . ?
C16 C17 1.385(2) . ?
C16 H16 0.9500 . ?
C17 C18 1.389(2) . ?
C17 H17 0.9500 . ?
C18 H18 0.9500 . ?
C19 C24 1.4002(19) . ?
C19 C20 1.401(2) . ?
C20 C21 1.385(2) . ?
C20 H20 0.9500 . ?
C21 C22 1.383(3) . ?
C21 H21 0.9500 . ?
C22 C23 1.383(3) . ?
C22 H22 0.9500 . ?
C23 C24 1.393(2) . ?
C23 H23 0.9500 . ?
C24 H24 0.9500 . ?
C25 C30 1.401(2) . ?
C25 C26 1.401(2) . ?
C26 C27 1.395(2) . ?
C26 H26 0.9500 . ?
C27 C28 1.385(3) . ?
C27 H27 0.9500 . ?
C28 C29 1.382(3) . ?
C28 H28 0.9500 . ?
C29 C30 1.388(2) . ?
C29 H29 0.9500 . ?
C30 H30 0.9500 . ?

loop_
_geom_torsion_atom_site_label_1
_geom_torsion_atom_site_label_2
_geom_torsion_atom_site_label_3
_geom_torsion_atom_site_label_4
_geom_torsion
_geom_torsion_site_symmetry_1
_geom_torsion_site_symmetry_2
_geom_torsion_site_symmetry_3
_geom_torsion_site_symmetry_4
_geom_torsion_publ_flag
C5 C1 C2 C3 0.45(16) . . . . ?
Fe1 C1 C2 C3 59.95(9) . . . . ?
C5 C1 C2 Fe1 -59.51(10) . . . . ?
C1 C2 C3 C4 -0.55(15) . . . . ?
Fe1 C2 C3 C4 59.04(10) . . . . ?
C1 C2 C3 Fe1 -59.59(9) . . . . ?
C2 C3 C4 C5 0.44(16) . . . . ?
Fe1 C3 C4 C5 59.06(10) . . . . ?
C2 C3 C4 Fe1 -58.62(9) . . . . ?
C2 C1 C5 C4 -0.17(16) . . . . ?
Fe1 C1 C5 C4 -59.43(10) . . . . ?
C2 C1 C5 Fe1 59.26(10) . . . . ?
C3 C4 C5 C1 -0.17(16) . . . . ?
Fe1 C4 C5 C1 59.04(10) . . . . ?
C3 C4 C5 Fe1 -59.20(10) . . . . ?
C10 C6 C7 C8 -0.06(15) . . . . ?
C11 C6 C7 C8 -177.12(12) . . . . ?
Fe1 C6 C7 C8 -59.32(9) . . . . ?
C10 C6 C7 Fe1 59.26(9) . . . . ?
C11 C6 C7 Fe1 -117.81(13) . . . . ?
C6 C7 C8 C9 -0.03(15) . . . . ?
Fe1 C7 C8 C9 -59.13(10) . . . . ?
C6 C7 C8 Fe1 59.10(9) . . . . ?
C7 C8 C9 C10 0.11(16) . . . . ?
Fe1 C8 C9 C10 -58.71(10) . . . . ?
C7 C8 C9 Fe1 58.82(9) . . . . ?
C8 C9 C10 C6 -0.15(16) . . . . ?
Fe1 C9 C10 C6 -59.18(9) . . . . ?
C8 C9 C10 Fe1 59.04(10) . . . . ?
C7 C6 C10 C9 0.13(15) . . . . ?
C11 C6 C10 C9 177.25(12) . . . . ?
Fe1 C6 C10 C9 59.46(9) . . . . ?
C7 C6 C10 Fe1 -59.33(9) . . . . ?
C11 C6 C10 Fe1 117.79(13) . . . . ?
C7 C6 C11 C12 -89.60(16) . . . . ?
C10 C6 C11 C12 93.85(15) . . . . ?
Fe1 C6 C11 C12 -178.49(8) . . . . ?
C6 C11 C12 Si1 -160.54(9) . . . . ?
C6 C11 C12 Si2 78.94(12) . . . . ?
C6 C11 C12 Si3 -40.88(13) . . . . ?
C13 Si1 C12 C11 -53.79(9) . . . . ?
C13 Si1 C12 Si2 64.07(8) . . . . ?
C13 Si1 C12 Si3 -174.06(6) . . . . ?
C19 Si2 C12 C11 -172.40(8) . . . . ?
C19 Si2 C12 Si1 72.16(8) . . . . ?
C19 Si2 C12 Si3 -50.80(8) . . . . ?
C25 Si3 C12 C11 -152.31(9) . . . . ?
C25 Si3 C12 Si1 -36.27(9) . . . . ?
C25 Si3 C12 Si2 87.87(8) . . . . ?
C12 Si1 C13 C14 86.40(12) . . . . ?
C12 Si1 C13 C18 -91.89(12) . . . . ?
C18 C13 C14 C15 0.9(2) . . . . ?
Si1 C13 C14 C15 -177.48(11) . . . . ?
C13 C14 C15 C16 -0.3(2) . . . . ?
C14 C15 C16 C17 -0.4(2) . . . . ?
C15 C16 C17 C18 0.5(2) . . . . ?
C16 C17 C18 C13 0.2(2) . . . . ?
C14 C13 C18 C17 -0.8(2) . . . . ?
Si1 C13 C18 C17 177.51(11) . . . . ?
C12 Si2 C19 C24 111.67(11) . . . . ?
C12 Si2 C19 C20 -65.25(13) . . . . ?
C24 C19 C20 C21 -2.9(2) . . . . ?
Si2 C19 C20 C21 174.11(12) . . . . ?
C19 C20 C21 C22 1.1(2) . . . . ?
C20 C21 C22 C23 1.7(2) . . . . ?
C21 C22 C23 C24 -2.6(2) . . . . ?
C22 C23 C24 C19 0.7(2) . . . . ?
C20 C19 C24 C23 2.0(2) . . . . ?
Si2 C19 C24 C23 -175.08(11) . . . . ?
C12 Si3 C25 C30 77.77(12) . . . . ?
C12 Si3 C25 C26 -105.25(12) . . . . ?
C30 C25 C26 C27 -0.3(2) . . . . ?
Si3 C25 C26 C27 -177.37(12) . . . . ?
C25 C26 C27 C28 -0.5(2) . . . . ?
C26 C27 C28 C29 0.6(2) . . . . ?
C27 C28 C29 C30 0.2(2) . . . . ?
C28 C29 C30 C25 -1.1(2) . . . . ?
C26 C25 C30 C29 1.2(2) . . . . ?
Si3 C25 C30 C29 178.28(11) . . . . ?
